data_4308898
loop_
_publ_author_name
'Jason A. Aligo'
'Laura Smith'
'Judith L. Eglin'
'Laura E. Pence'

_publ_section_title
;
Solution and Solid-State Variation of Cupric Phenanthroline Complexes
;
_journal_name_full 'Inorganic Chemistry'
_journal_page_first 4001
_journal_page_last 4007
_journal_paper_doi 10.1021/ic049069o
_journal_volume 44
_journal_year 2005
_chemical_formula_sum 'C18 H18 B2 Cu F8 N4'
_chemical_formula_weight 527.52
_chemical_name_systematic
; 
 ? 
;
_space_group_IT_number 31
_symmetry_cell_setting orthorhombic
_symmetry_space_group_name_Hall 'P 2ac -2'
_symmetry_space_group_name_H-M 'P m n 21'
_atom_sites_solution_hydrogens geom
_atom_sites_solution_primary direct
_atom_sites_solution_secondary difmap
_audit_creation_method SHELXL-97
_cell_angle_alpha 90.00
_cell_angle_beta 90.00
_cell_angle_gamma 90.00
_cell_formula_units_Z 2
_cell_length_a 11.4816(19)
_cell_length_b 13.517(2)
_cell_length_c 6.9302(11)
_cell_measurement_temperature 293(2)
_cell_volume 1075.5(3)
_computing_structure_refinement 'SHELXL-97 (Sheldrick, 1997)'
_computing_structure_solution 'SHELXS-97 (Sheldrick, 1990)'
_diffrn_ambient_temperature 293(2)
_diffrn_measured_fraction_theta_full 0.999
_diffrn_measured_fraction_theta_max 0.999
_diffrn_radiation_monochromator graphite
_diffrn_radiation_source 'fine-focus sealed tube'
_diffrn_radiation_type MoK\a
_diffrn_radiation_wavelength 0.71073
_diffrn_reflns_av_R_equivalents 0.0350
_diffrn_reflns_av_sigmaI/netI 0.0393
_diffrn_reflns_limit_h_max 13
_diffrn_reflns_limit_h_min -13
_diffrn_reflns_limit_k_max 16
_diffrn_reflns_limit_k_min -12
_diffrn_reflns_limit_l_max 8
_diffrn_reflns_limit_l_min -7
_diffrn_reflns_number 5614
_diffrn_reflns_theta_full 25.05
_diffrn_reflns_theta_max 25.05
_diffrn_reflns_theta_min 1.51
_exptl_absorpt_coefficient_mu 1.097
_exptl_crystal_density_diffrn 1.629
_exptl_crystal_density_method 'not measured'
_exptl_crystal_F_000 530
_refine_diff_density_max 0.414
_refine_diff_density_min -0.487
_refine_diff_density_rms 0.062
_refine_ls_abs_structure_details 'Flack H D (1983), Acta Cryst. A39, 876-881'
_refine_ls_abs_structure_Flack 0.30(5)
_refine_ls_extinction_method none
_refine_ls_goodness_of_fit_ref 1.041
_refine_ls_hydrogen_treatment mixed
_refine_ls_matrix_type full
_refine_ls_number_parameters 184
_refine_ls_number_reflns 1857
_refine_ls_number_restraints 1
_refine_ls_restrained_S_all 1.041
_refine_ls_R_factor_all 0.0761
_refine_ls_R_factor_gt 0.0456
_refine_ls_shift/su_max 0.813
_refine_ls_shift/su_mean 0.083
_refine_ls_structure_factor_coef Fsqd
_refine_ls_weighting_details 'calc w=1/[\s^2^(Fo^2^)+(0.0655P)^2^+0.4870P] where P=(Fo^2^+2Fc^2^)/3'
_refine_ls_weighting_scheme calc
_refine_ls_wR_factor_gt 0.1150
_refine_ls_wR_factor_ref 0.1309
_reflns_number_gt 1269
_reflns_number_total 1857
_reflns_threshold_expression >2sigma(I)
_cod_data_source_file ic049069osi20040714_020841_1.cif
_cod_data_source_block 131jle2_compound1
_cod_original_cell_volume 1075.6(3)
_cod_database_code 4308898

loop_
_symmetry_equiv_pos_as_xyz
'x, y, z'
'-x+1/2, -y, z+1/2'
'x+1/2, -y, z+1/2'
'-x, y, z'

loop_
_atom_site_label
_atom_site_type_symbol
_atom_site_fract_x
_atom_site_fract_y
_atom_site_fract_z
_atom_site_U_iso_or_equiv
_atom_site_adp_type
_atom_site_occupancy
_atom_site_symmetry_multiplicity
_atom_site_calc_flag
_atom_site_refinement_flags
_atom_site_disorder_assembly
_atom_site_disorder_group
Cu1 Cu 0.0000 0.28990(5) 0.0662(4) 0.0582(3) Uani 1 2 d S . .
N1 N 0.1138(4) 0.1795(2) 0.0621(19) 0.0533(9) Uani 1 1 d . . .
N2 N 0.1176(4) 0.3970(3) 0.061(2) 0.0706(12) Uani 1 1 d . . .
C101 C 0.2280(5) 0.1836(4) 0.059(3) 0.0684(16) Uani 1 1 d . . .
H8A H 0.2645 0.2450 0.0540 0.082 Uiso 1 1 calc R . .
C102 C 0.2950(5) 0.0992(4) 0.063(3) 0.0780(16) Uani 1 1 d . . .
H9A H 0.3757 0.1046 0.0587 0.094 Uiso 1 1 calc R . .
C103 C 0.2453(5) 0.0074(3) 0.073(3) 0.0706(15) Uani 1 1 d . . .
H10A H 0.2914 -0.0489 0.0843 0.085 Uiso 1 1 calc R . .
C104 C 0.1235(5) -0.0005(3) 0.065(2) 0.0584(12) Uani 1 1 d . . .
C105 C 0.0619(4) 0.0891(3) 0.063(2) 0.0520(11) Uani 1 1 d . . .
C106 C 0.0604(4) -0.0924(3) 0.067(3) 0.0644(13) Uani 1 1 d . . .
C107 C 0.1263(6) -0.1900(3) 0.083(3) 0.084(2) Uani 1 1 d . . .
H7A H 0.0720 -0.2440 0.0793 0.126 Uiso 1 1 calc R . .
H7B H 0.1686 -0.1915 0.2022 0.126 Uiso 1 1 calc R . .
H7C H 0.1798 -0.1959 -0.0231 0.126 Uiso 1 1 calc R . .
C1 C 0.1689(5) 0.4684(4) 0.058(3) 0.0731(18) Uani 1 1 d . . .
C2 C 0.2319(6) 0.5611(4) 0.079(3) 0.102(3) Uani 1 1 d . . .
H11A H 0.2617 0.5815 -0.0441 0.153 Uiso 1 1 calc R . .
H11B H 0.2955 0.5520 0.1674 0.153 Uiso 1 1 calc R . .
H11C H 0.1803 0.6110 0.1283 0.153 Uiso 1 1 calc R . .
B1 B 0.0000 0.2424(6) 0.576(4) 0.052(2) Uani 1 2 d S . .
F1 F 0.0000 0.1460(4) 0.561(4) 0.167(3) Uani 1 2 d S . .
F2 F 0.0433(18) 0.2877(10) 0.7213(16) 0.106(10) Uani 0.50 1 d P . .
F3 F 0.0358(16) 0.2883(10) 0.4083(19) 0.093(7) Uani 0.50 1 d P . .
F4 F 0.1179(7) 0.2505(9) 0.538(5) 0.160(7) Uani 0.50 1 d P . .
B2 B 0.5000 0.3633(6) 0.066(5) 0.062(2) Uani 1 2 d S . .
F21 F 0.5000 0.2619(4) 0.082(3) 0.143(4) Uani 1 2 d S . .
F22 F 0.4325(14) 0.3835(11) 0.218(2) 0.114(6) Uani 0.50 1 d P . .
F23 F 0.4611(17) 0.4037(16) -0.088(3) 0.167(12) Uani 0.50 1 d P . .
F24 F 0.3899(9) 0.3920(9) 0.043(6) 0.145(8) Uani 0.50 1 d P . .

loop_
_atom_site_aniso_label
_atom_site_aniso_U_11
_atom_site_aniso_U_22
_atom_site_aniso_U_33
_atom_site_aniso_U_23
_atom_site_aniso_U_13
_atom_site_aniso_U_12
Cu1 0.0931(6) 0.0321(4) 0.0495(5) 0.0025(14) 0.000 0.000
N1 0.079(3) 0.0359(18) 0.046(2) -0.003(6) -0.003(7) -0.0054(17)
N2 0.109(3) 0.040(2) 0.063(3) 0.000(7) 0.006(8) -0.006(2)
C101 0.086(4) 0.048(3) 0.071(4) 0.001(8) 0.008(10) -0.006(2)
C102 0.084(3) 0.065(3) 0.085(4) -0.008(10) -0.011(11) 0.006(3)
C103 0.091(4) 0.057(3) 0.064(3) 0.005(9) -0.013(10) 0.016(3)
C104 0.092(4) 0.040(2) 0.044(2) 0.003(7) 0.013(9) 0.006(2)
C105 0.082(3) 0.040(2) 0.035(2) 0.006(6) -0.001(7) 0.0010(19)
C106 0.109(3) 0.039(2) 0.046(2) 0.004(7) -0.009(8) 0.003(2)
C107 0.130(5) 0.036(3) 0.086(6) -0.020(5) -0.025(9) 0.016(3)
C1 0.116(4) 0.037(2) 0.067(4) 0.002(7) 0.014(9) -0.003(3)
C2 0.152(6) 0.040(3) 0.115(7) 0.022(9) -0.014(12) -0.023(3)
B1 0.058(5) 0.049(4) 0.048(5) 0.003(11) 0.000 0.000
F1 0.219(7) 0.060(3) 0.223(8) -0.017(15) 0.000 0.000
F2 0.14(3) 0.150(14) 0.026(6) 0.011(7) -0.026(7) -0.047(11)
F3 0.104(18) 0.115(11) 0.061(7) 0.017(7) -0.013(6) -0.060(10)
F4 0.059(5) 0.187(9) 0.24(2) 0.006(17) 0.060(14) 0.010(5)
B2 0.048(5) 0.057(5) 0.082(6) 0.018(14) 0.000 0.000
F21 0.105(4) 0.070(3) 0.253(10) 0.060(10) 0.000 0.000
F22 0.117(13) 0.122(9) 0.103(10) 0.049(8) 0.046(8) 0.045(9)
F23 0.14(3) 0.228(18) 0.135(11) 0.075(10) -0.033(12) 0.056(14)
F24 0.054(6) 0.088(6) 0.29(2) 0.028(18) -0.051(17) 0.020(5)

loop_
_atom_type_symbol
_atom_type_description
_atom_type_scat_dispersion_real
_atom_type_scat_dispersion_imag
_atom_type_scat_source
C C 0.0033 0.0016 'International Tables Vol C Tables 4.2.6.8 and 6.1.1.4'
H H 0.0000 0.0000 'International Tables Vol C Tables 4.2.6.8 and 6.1.1.4'
B B 0.0013 0.0007 'International Tables Vol C Tables 4.2.6.8 and 6.1.1.4'
N N 0.0061 0.0033 'International Tables Vol C Tables 4.2.6.8 and 6.1.1.4'
F F 0.0171 0.0103 'International Tables Vol C Tables 4.2.6.8 and 6.1.1.4'
Cu Cu 0.3201 1.2651 'International Tables Vol C Tables 4.2.6.8 and 6.1.1.4'

loop_
_geom_angle_atom_site_label_1
_geom_angle_atom_site_label_2
_geom_angle_atom_site_label_3
_geom_angle
_geom_angle_site_symmetry_1
_geom_angle_site_symmetry_3
_geom_angle_publ_flag
N2 Cu1 N2 86.0(2) 4 . ?
N2 Cu1 N1 95.78(16) 4 4 ?
N2 Cu1 N1 177.4(5) . 4 ?
N2 Cu1 N1 177.4(5) 4 . ?
N2 Cu1 N1 95.78(16) . . ?
N1 Cu1 N1 82.4(2) 4 . ?
N2 Cu1 F3 98.1(6) 4 . ?
N2 Cu1 F3 84.7(6) . . ?
N1 Cu1 F3 96.9(5) 4 . ?
N1 Cu1 F3 84.0(5) . . ?
N2 Cu1 F3 84.7(6) 4 4 ?
N2 Cu1 F3 98.1(6) . 4 ?
N1 Cu1 F3 84.0(5) 4 4 ?
N1 Cu1 F3 96.9(5) . 4 ?
F3 Cu1 F3 19.7(9) . 4 ?
C101 N1 C105 118.4(4) . . ?
C101 N1 Cu1 128.8(3) . . ?
C105 N1 Cu1 112.8(3) . . ?
C1 N2 Cu1 168.4(4) . . ?
N1 C101 C102 121.6(5) . . ?
C103 C102 C101 121.3(5) . . ?
C102 C103 C104 118.9(5) . . ?
C105 C104 C103 116.0(4) . . ?
C105 C104 C106 119.4(4) . . ?
C103 C104 C106 124.5(4) . . ?
N1 C105 C104 123.7(4) . . ?
N1 C105 C105 116.0(2) . 4 ?
C104 C105 C105 120.3(3) . 4 ?
C106 C106 C104 120.2(3) 4 . ?
C106 C106 C107 119.8(3) 4 . ?
C104 C106 C107 119.9(4) . . ?
N2 C1 C2 173(2) . . ?
F2 B1 F2 46(2) 4 . ?
F2 B1 F1 123(2) 4 . ?
F2 B1 F1 123(2) . . ?
F2 B1 F4 119(2) 4 . ?
F2 B1 F4 74.4(16) . . ?
F1 B1 F4 93.7(8) . . ?
F2 B1 F4 74.4(16) 4 4 ?
F2 B1 F4 119(2) . 4 ?
F1 B1 F4 93.7(8) . 4 ?
F4 B1 F4 156(3) . 4 ?
F2 B1 F3 124.2(8) 4 . ?
F2 B1 F3 109.3(6) . . ?
F1 B1 F3 112(2) . . ?
F4 B1 F3 60.9(16) . . ?
F4 B1 F3 95(2) 4 . ?
F2 B1 F3 109.3(6) 4 4 ?
F2 B1 F3 124.2(8) . 4 ?
F1 B1 F3 112(2) . 4 ?
F4 B1 F3 95(2) . 4 ?
F4 B1 F3 60.9(16) 4 4 ?
F3 B1 F3 34.6(17) . 4 ?
F2 F2 B1 67.1(10) 4 . ?
F2 F2 F4 122.1(10) 4 . ?
B1 F2 F4 55.8(10) . . ?
F3 F3 B1 72.7(8) 4 . ?
F3 F3 F4 132.3(10) 4 . ?
B1 F3 F4 59.6(10) . . ?
F3 F3 Cu1 80.2(4) 4 . ?
B1 F3 Cu1 141.6(12) . . ?
F4 F3 Cu1 138.8(15) . . ?
B1 F4 F3 59.5(13) . . ?
B1 F4 F2 49.8(13) . . ?
F3 F4 F2 92.0(6) . . ?
F23 B2 F23 41(2) 4_655 . ?
F23 B2 F24 56.2(19) 4_655 4_655 ?
F23 B2 F24 96(2) . 4_655 ?
F23 B2 F24 96(2) 4_655 . ?
F23 B2 F24 56.2(19) . . ?
F24 B2 F24 143.2(19) 4_655 . ?
F23 B2 F22 111.6(9) 4_655 4_655 ?
F23 B2 F22 140.6(11) . 4_655 ?
F24 B2 F22 59.0(18) 4_655 4_655 ?
F24 B2 F22 126(3) . 4_655 ?
F23 B2 F22 140.6(11) 4_655 . ?
F23 B2 F22 111.6(9) . . ?
F24 B2 F22 126(3) 4_655 . ?
F24 B2 F22 59.0(18) . . ?
F22 B2 F22 71(2) 4_655 . ?
F23 B2 F21 120(2) 4_655 . ?
F23 B2 F21 120(2) . . ?
F24 B2 F21 107.5(7) 4_655 . ?
F24 B2 F21 107.5(7) . . ?
F22 B2 F21 97.9(16) 4_655 . ?
F22 B2 F21 97.9(16) . . ?
F24 F22 B2 60.3(14) . . ?
F24 F22 F22 111.8(13) . 4_655 ?
B2 F22 F22 54.6(12) . 4_655 ?
F23 F23 B2 69.6(10) 4_655 . ?
F23 F23 F24 131.6(15) 4_655 . ?
B2 F23 F24 64.0(14) . . ?
F22 F24 F23 116.4(14) . . ?
F22 F24 B2 60.7(16) . . ?
F23 F24 B2 59.7(18) . . ?

loop_
_geom_bond_atom_site_label_1
_geom_bond_atom_site_label_2
_geom_bond_distance
_geom_bond_site_symmetry_2
_geom_bond_publ_flag
Cu1 N2 1.980(4) 4 ?
Cu1 N2 1.980(4) . ?
Cu1 N1 1.983(4) 4 ?
Cu1 N1 1.983(4) . ?
Cu1 F3 2.406(15) . ?
Cu1 F3 2.406(15) 4 ?
N1 C101 1.313(6) . ?
N1 C105 1.361(5) . ?
N2 C1 1.131(6) . ?
C101 C102 1.377(7) . ?
C102 C103 1.367(7) . ?
C103 C104 1.404(7) . ?
C104 C105 1.402(6) . ?
C104 C106 1.439(6) . ?
C105 C105 1.421(9) 4 ?
C106 C106 1.387(10) 4 ?
C106 C107 1.525(6) . ?
C1 C2 1.455(8) . ?
B1 F2 1.28(2) 4 ?
B1 F2 1.28(2) . ?
B1 F1 1.306(10) . ?
B1 F4 1.383(10) . ?
B1 F4 1.383(10) 4 ?
B1 F3 1.38(3) . ?
B1 F3 1.38(3) 4 ?
F2 F2 0.99(4) 4 ?
F2 F4 1.61(3) . ?
F3 F3 0.82(4) 4 ?
F3 F4 1.40(3) . ?
B2 F23 1.28(3) 4_655 ?
B2 F23 1.28(3) . ?
B2 F24 1.332(9) 4_655 ?
B2 F24 1.332(9) . ?
B2 F22 1.34(3) 4_655 ?
B2 F22 1.34(3) . ?
B2 F21 1.375(9) . ?
F22 F24 1.31(4) . ?
F22 F22 1.55(3) 4_655 ?
F23 F23 0.89(4) 4_655 ?
F23 F24 1.23(4) . ?
